data_7060330
loop_
_publ_author_name
'Ertler, Daniel'
'Kuntze-Fechner, Maximilian W.'
'D\"urr, Simon'
'Lubitz, Katharina'
'Radius, Udo'

_publ_section_title
;
 C--F bond activation of perfluorinated arenes using NHC-stabilized cobalt
 half-sandwich complexes
;
_journal_issue 33
_journal_name_full 'New Journal of Chemistry'
_journal_page_first 14999
_journal_page_last 15016
_journal_paper_doi 10.1039/D0NJ06137A
_journal_volume 45
_journal_year 2021
_chemical_formula_moiety 'C19 H33 Co N2 Si'
_chemical_formula_sum 'C19 H33 Co N2 Si'
_chemical_formula_weight 376.49
_space_group_crystal_system monoclinic
_space_group_IT_number 14
_space_group_name_Hall '-P 2ybc'
_space_group_name_H-M_alt 'P 1 21/c 1'
_atom_sites_solution_hydrogens geom
_audit_creation_method SHELXL-2018/1
_audit_update_record
;
2020-12-15 deposited with the CCDC.	2021-01-12 downloaded from the CCDC.
;
_cell_angle_alpha 90
_cell_angle_beta 105.4740(13)
_cell_angle_gamma 90
_cell_formula_units_Z 8
_cell_length_a 9.8048(9)
_cell_length_b 32.731(3)
_cell_length_c 13.1870(12)
_cell_measurement_reflns_used 9930
_cell_measurement_temperature 173(2)
_cell_measurement_theta_max 25.96
_cell_measurement_theta_min 2.24
_cell_volume 4078.6(6)
_computing_cell_refinement 'Saint-NT v. 7.23'
_computing_data_collection 'Smart-NT v. 5.63'
_computing_data_reduction 'Saint-NT v. 7.23'
_computing_structure_refinement 'SHELXL-2018/1 (Sheldrick, 2018)'
_diffrn_ambient_temperature 173(2)
_diffrn_measured_fraction_theta_full 1.000
_diffrn_measured_fraction_theta_max 0.996
_diffrn_measurement_device_type 'CCD area detector'
_diffrn_measurement_method 'phi and omega scans'
_diffrn_radiation_monochromator graphite
_diffrn_radiation_type MoK\a
_diffrn_radiation_wavelength 0.71073
_diffrn_reflns_av_R_equivalents 0.0000
_diffrn_reflns_av_unetI/netI 0.0250
_diffrn_reflns_Laue_measured_fraction_full 1.000
_diffrn_reflns_Laue_measured_fraction_max 0.996
_diffrn_reflns_limit_h_max 11
_diffrn_reflns_limit_h_min -12
_diffrn_reflns_limit_k_max 40
_diffrn_reflns_limit_k_min 0
_diffrn_reflns_limit_l_max 16
_diffrn_reflns_limit_l_min 0
_diffrn_reflns_number 8161
_diffrn_reflns_point_group_measured_fraction_full 1.000
_diffrn_reflns_point_group_measured_fraction_max 0.996
_diffrn_reflns_theta_full 26.000
_diffrn_reflns_theta_max 26.184
_diffrn_reflns_theta_min 1.719
_diffrn_source 'fine-focus sealed tube'
_exptl_absorpt_coefficient_mu 0.902
_exptl_absorpt_correction_T_max 0.7453
_exptl_absorpt_correction_T_min 0.6699
_exptl_absorpt_correction_type multi-scan
_exptl_absorpt_process_details 'SadAbs-2008/1 (Bruker, 2008)'
_exptl_crystal_colour red
_exptl_crystal_density_diffrn 1.226
_exptl_crystal_density_method 'not measured'
_exptl_crystal_description block
_exptl_crystal_F_000 1616
_exptl_crystal_size_max 0.16
_exptl_crystal_size_mid 0.16
_exptl_crystal_size_min 0.10
_refine_diff_density_max 0.382
_refine_diff_density_min -0.239
_refine_diff_density_rms 0.059
_refine_ls_extinction_method none
_refine_ls_goodness_of_fit_ref 1.105
_refine_ls_hydrogen_treatment constr
_refine_ls_matrix_type full
_refine_ls_number_parameters 429
_refine_ls_number_reflns 8161
_refine_ls_number_restraints 0
_refine_ls_restrained_S_all 1.105
_refine_ls_R_factor_all 0.0416
_refine_ls_R_factor_gt 0.0356
_refine_ls_shift/su_max 0.001
_refine_ls_shift/su_mean 0.000
_refine_ls_structure_factor_coef Fsqd
_refine_ls_weighting_details 'w=1/[\s^2^(Fo^2^)+(0.0370P)^2^+2.3267P] where P=(Fo^2^+2Fc^2^)/3'
_refine_ls_weighting_scheme calc
_refine_ls_wR_factor_gt 0.0820
_refine_ls_wR_factor_ref 0.0864
_reflns_Friedel_coverage 0.000
_reflns_number_gt 7309
_reflns_number_total 8161
_reflns_threshold_expression 'I > 2\s(I)'
_cod_data_source_file d0nj06137a2.cif
_cod_data_source_block compound_4
_cod_depositor_comments
;
Adding full bibliography for 7060330--7060340.cif.

2024-10-08
Z value and formula fixed to values more according to usual
chemical conventions.                 miguel
;
_cod_original_formula_sum 'C38 H66 Co2 N4 Si2'
_cod_original_formula_weight 752.98
_cod_original_formula_units_Z 4
_cod_original_sg_symbol_H-M 'P 21/c'
_cod_database_code 7060330
_shelx_shelxl_version_number 2018/1
_shelx_space_group_comment
;
The symmetry employed for this shelxl refinement is uniquely defined
by the following loop, which should always be used as a source of
symmetry information in preference to the above space-group names.
They are only intended as comments.
;

loop_
_space_group_symop_operation_xyz
'x, y, z'
'-x, y+1/2, -z+1/2'
'-x, -y, -z'
'x, -y-1/2, z-1/2'

loop_
_atom_site_label
_atom_site_type_symbol
_atom_site_fract_x
_atom_site_fract_y
_atom_site_fract_z
_atom_site_U_iso_or_equiv
_atom_site_adp_type
_atom_site_occupancy
_atom_site_site_symmetry_order
_atom_site_calc_flag
_atom_site_refinement_flags_posn
_atom_site_refinement_flags_adp
_atom_site_refinement_flags_occupancy
_atom_site_disorder_assembly
_atom_site_disorder_group
Co1 Co 0.82231(3) 0.23251(2) 0.20797(2) 0.01915(8) Uani 1 1 d . . . . .
Co2 Co 0.56930(3) -0.03274(2) 0.29732(2) 0.02089(8) Uani 1 1 d . . . . .
Si1 Si 0.48171(6) 0.26639(2) 0.14587(4) 0.02454(13) Uani 1 1 d . . . . .
Si2 Si 0.21179(6) -0.03857(2) 0.21297(5) 0.03140(15) Uani 1 1 d . . . . .
N1 N 0.76369(17) 0.14767(5) 0.25531(13) 0.0224(4) Uani 1 1 d . . . . .
N2 N 0.90625(18) 0.15004(5) 0.15790(13) 0.0230(4) Uani 1 1 d . . . . .
N3 N 0.66284(17) -0.10698(5) 0.20965(13) 0.0218(3) Uani 1 1 d . . . . .
N4 N 0.76770(17) -0.09996(5) 0.37344(13) 0.0227(4) Uani 1 1 d . . . . .
C1 C 0.83255(19) 0.17478(6) 0.20741(14) 0.0199(4) Uani 1 1 d . . . . .
C2 C 0.7944(2) 0.10777(6) 0.23561(17) 0.0278(5) Uani 1 1 d . . . . .
H2A H 0.758574 0.083862 0.260333 0.033 Uiso 1 1 calc R U . . .
C3 C 0.8840(2) 0.10920(6) 0.17514(17) 0.0277(5) Uani 1 1 d . . . . .
H3A H 0.924619 0.086518 0.148989 0.033 Uiso 1 1 calc R U . . .
C4 C 0.6758(2) 0.15954(7) 0.32493(17) 0.0279(5) Uani 1 1 d . . . . .
H4A H 0.667298 0.189991 0.323325 0.034 Uiso 1 1 calc R U . . .
C5 C 0.7477(3) 0.14676(9) 0.43700(19) 0.0447(6) Uani 1 1 d . . . . .
H5A H 0.844517 0.157514 0.457444 0.067 Uiso 1 1 calc R U . . .
H5B H 0.750444 0.116872 0.441583 0.067 Uiso 1 1 calc R U . . .
H5C H 0.694739 0.157632 0.484375 0.067 Uiso 1 1 calc R U . . .
C6 C 0.5280(2) 0.14165(7) 0.2865(2) 0.0410(6) Uani 1 1 d . . . . .
H6A H 0.484861 0.150728 0.214272 0.061 Uiso 1 1 calc R U . . .
H6B H 0.470123 0.150928 0.332244 0.061 Uiso 1 1 calc R U . . .
H6C H 0.533755 0.111757 0.288339 0.061 Uiso 1 1 calc R U . . .
C7 C 1.0032(2) 0.16474(7) 0.09775(17) 0.0273(4) Uani 1 1 d . . . . .
H7A H 0.987468 0.194742 0.085856 0.033 Uiso 1 1 calc R U . . .
C8 C 1.1562(2) 0.15825(8) 0.16049(19) 0.0391(6) Uani 1 1 d . . . . .
H8A H 1.173299 0.172441 0.228170 0.059 Uiso 1 1 calc R U . . .
H8B H 1.219658 0.169174 0.120926 0.059 Uiso 1 1 calc R U . . .
H8C H 1.174110 0.128974 0.172768 0.059 Uiso 1 1 calc R U . . .
C9 C 0.9724(3) 0.14400(7) -0.00860(17) 0.0339(5) Uani 1 1 d . . . . .
H9A H 0.871030 0.145943 -0.043572 0.051 Uiso 1 1 calc R U . . .
H9B H 1.000022 0.115185 0.000871 0.051 Uiso 1 1 calc R U . . .
H9C H 1.026291 0.157455 -0.051931 0.051 Uiso 1 1 calc R U . . .
C11 C 1.0059(2) 0.26782(7) 0.2283(2) 0.0356(5) Uani 1 1 d . . . . .
H11A H 1.068336 0.269249 0.179543 0.043 Uiso 1 1 calc R U . . .
C12 C 1.0191(2) 0.24050(7) 0.31265(19) 0.0367(5) Uani 1 1 d . . . . .
H12A H 1.093520 0.218951 0.334340 0.044 Uiso 1 1 calc R U . . .
C13 C 0.9137(2) 0.24994(7) 0.36550(18) 0.0352(5) Uani 1 1 d . . . . .
H13A H 0.900121 0.236082 0.429683 0.042 Uiso 1 1 calc R U . . .
C14 C 0.8334(2) 0.28220(7) 0.31114(18) 0.0325(5) Uani 1 1 d . . . . .
H14A H 0.751117 0.295424 0.329437 0.039 Uiso 1 1 calc R U . . .
C15 C 0.8884(2) 0.29317(7) 0.22633(19) 0.0335(5) Uani 1 1 d . . . . .
H15A H 0.852574 0.315751 0.175078 0.040 Uiso 1 1 calc R U . . .
C21 C 0.6164(2) 0.23000(6) 0.12633(15) 0.0217(4) Uani 1 1 d . . . . .
H21A H 0.580207 0.201310 0.122027 0.026 Uiso 1 1 calc R U . . .
C22 C 0.7088(2) 0.23557(6) 0.05952(15) 0.0240(4) Uani 1 1 d . . . . .
H22A H 0.704860 0.262478 0.024555 0.029 Uiso 1 1 calc R U . . .
H22B H 0.717352 0.212283 0.013731 0.029 Uiso 1 1 calc R U . . .
C23 C 0.3146(3) 0.25788(9) 0.0394(2) 0.0448(6) Uani 1 1 d . . . . .
H23A H 0.331088 0.264070 -0.029065 0.067 Uiso 1 1 calc R U . . .
H23B H 0.240094 0.275798 0.051010 0.067 Uiso 1 1 calc R U . . .
H23C H 0.285079 0.229313 0.040538 0.067 Uiso 1 1 calc R U . . .
C24 C 0.5256(3) 0.32165(7) 0.1356(2) 0.0408(6) Uani 1 1 d . . . . .
H24A H 0.535811 0.327256 0.065001 0.061 Uiso 1 1 calc R U . . .
H24B H 0.614488 0.328038 0.188057 0.061 Uiso 1 1 calc R U . . .
H24C H 0.449392 0.338575 0.148374 0.061 Uiso 1 1 calc R U . . .
C25 C 0.4401(2) 0.25631(7) 0.27396(17) 0.0299(5) Uani 1 1 d . . . . .
H25A H 0.412481 0.227647 0.276865 0.045 Uiso 1 1 calc R U . . .
H25B H 0.362082 0.274021 0.280095 0.045 Uiso 1 1 calc R U . . .
H25C H 0.523863 0.261979 0.332065 0.045 Uiso 1 1 calc R U . . .
C31 C 0.6676(2) -0.08225(6) 0.29352(15) 0.0203(4) Uani 1 1 d . . . . .
C32 C 0.7593(2) -0.13863(6) 0.23688(17) 0.0262(4) Uani 1 1 d . . . . .
H32A H 0.775838 -0.159513 0.191555 0.031 Uiso 1 1 calc R U . . .
C33 C 0.8245(2) -0.13426(6) 0.33878(17) 0.0271(4) Uani 1 1 d . . . . .
H33A H 0.896354 -0.151434 0.379846 0.032 Uiso 1 1 calc R U . . .
C34 C 0.5697(2) -0.10046(7) 0.10336(16) 0.0270(4) Uani 1 1 d . . . . .
H34A H 0.508365 -0.076307 0.106212 0.032 Uiso 1 1 calc R U . . .
C35 C 0.6560(3) -0.09064(9) 0.02674(19) 0.0435(6) Uani 1 1 d . . . . .
H35A H 0.714339 -0.066427 0.051141 0.065 Uiso 1 1 calc R U . . .
H35B H 0.592267 -0.085276 -0.042982 0.065 Uiso 1 1 calc R U . . .
H35C H 0.717337 -0.113875 0.022530 0.065 Uiso 1 1 calc R U . . .
C36 C 0.4732(3) -0.13725(8) 0.06787(19) 0.0411(6) Uani 1 1 d . . . . .
H36A H 0.422364 -0.143326 0.120796 0.062 Uiso 1 1 calc R U . . .
H36B H 0.530260 -0.160955 0.059524 0.062 Uiso 1 1 calc R U . . .
H36C H 0.404928 -0.131088 0.000509 0.062 Uiso 1 1 calc R U . . .
C37 C 0.8125(2) -0.08371(6) 0.48148(16) 0.0268(4) Uani 1 1 d . . . . .
H37A H 0.743027 -0.062185 0.488249 0.032 Uiso 1 1 calc R U . . .
C38 C 0.8100(3) -0.11695(8) 0.56122(18) 0.0418(6) Uani 1 1 d . . . . .
H38A H 0.716310 -0.129762 0.544018 0.063 Uiso 1 1 calc R U . . .
H38B H 0.830532 -0.104958 0.631778 0.063 Uiso 1 1 calc R U . . .
H38C H 0.881689 -0.137607 0.559362 0.063 Uiso 1 1 calc R U . . .
C39 C 0.9570(2) -0.06370(7) 0.50166(19) 0.0346(5) Uani 1 1 d . . . . .
H39A H 0.951948 -0.040788 0.452966 0.052 Uiso 1 1 calc R U . . .
H39B H 1.025952 -0.083768 0.490783 0.052 Uiso 1 1 calc R U . . .
H39C H 0.986411 -0.053652 0.574249 0.052 Uiso 1 1 calc R U . . .
C41 C 0.5537(3) 0.02904(6) 0.33205(18) 0.0310(5) Uani 1 1 d . . . . .
H41A H 0.495004 0.040643 0.376551 0.037 Uiso 1 1 calc R U . . .
C42 C 0.6956(2) 0.01650(6) 0.36823(19) 0.0331(5) Uani 1 1 d . . . . .
H42A H 0.755963 0.017772 0.442405 0.040 Uiso 1 1 calc R U . . .
C43 C 0.7369(3) 0.00205(7) 0.2804(2) 0.0367(5) Uani 1 1 d . . . . .
H43A H 0.832918 -0.008618 0.281708 0.044 Uiso 1 1 calc R U . . .
C44 C 0.6224(3) 0.00739(7) 0.18827(19) 0.0365(6) Uani 1 1 d . . . . .
H44A H 0.622883 0.000853 0.114287 0.044 Uiso 1 1 calc R U . . .
C45 C 0.5094(3) 0.02377(6) 0.22163(18) 0.0331(5) Uani 1 1 d . . . . .
H45A H 0.413693 0.030611 0.175125 0.040 Uiso 1 1 calc R U . . .
C51 C 0.3835(2) -0.06178(6) 0.27924(16) 0.0251(4) Uani 1 1 d . . . . .
H51A H 0.388917 -0.090877 0.257481 0.030 Uiso 1 1 calc R U . . .
C52 C 0.4556(2) -0.05576(7) 0.38772(17) 0.0280(5) Uani 1 1 d . . . . .
H52A H 0.493682 -0.080490 0.428796 0.034 Uiso 1 1 calc R U . . .
H52B H 0.412874 -0.035922 0.426951 0.034 Uiso 1 1 calc R U . . .
C53 C 0.1783(3) 0.01183(9) 0.2704(2) 0.0512(7) Uani 1 1 d . . . . .
H53A H 0.201688 0.009613 0.347185 0.077 Uiso 1 1 calc R U . . .
H53B H 0.078278 0.019195 0.243069 0.077 Uiso 1 1 calc R U . . .
H53C H 0.237340 0.032946 0.250716 0.077 Uiso 1 1 calc R U . . .
C54 C 0.0702(3) -0.07393(9) 0.2310(2) 0.0499(7) Uani 1 1 d . . . . .
H54A H 0.086523 -0.101343 0.206747 0.075 Uiso 1 1 calc R U . . .
H54B H -0.022370 -0.063950 0.190127 0.075 Uiso 1 1 calc R U . . .
H54C H 0.072295 -0.075032 0.305702 0.075 Uiso 1 1 calc R U . . .
C55 C 0.1926(3) -0.03295(9) 0.0683(2) 0.0468(6) Uani 1 1 d . . . . .
H55A H 0.220819 -0.058454 0.040620 0.070 Uiso 1 1 calc R U . . .
H55B H 0.253148 -0.010612 0.056528 0.070 Uiso 1 1 calc R U . . .
H55C H 0.093714 -0.026848 0.032078 0.070 Uiso 1 1 calc R U . . .

loop_
_atom_site_aniso_label
_atom_site_aniso_U_11
_atom_site_aniso_U_22
_atom_site_aniso_U_33
_atom_site_aniso_U_23
_atom_site_aniso_U_13
_atom_site_aniso_U_12
Co1 0.01831(14) 0.01811(14) 0.02024(14) -0.00164(10) 0.00376(10) -0.00091(10)
Co2 0.02260(15) 0.01765(14) 0.02252(15) 0.00001(10) 0.00616(11) -0.00066(10)
Si1 0.0219(3) 0.0277(3) 0.0242(3) 0.0043(2) 0.0066(2) 0.0058(2)
Si2 0.0230(3) 0.0377(3) 0.0329(3) -0.0065(3) 0.0065(3) 0.0030(3)
N1 0.0215(8) 0.0206(8) 0.0262(9) 0.0010(7) 0.0083(7) 0.0008(7)
N2 0.0245(9) 0.0205(8) 0.0250(9) 0.0008(7) 0.0084(7) 0.0030(7)
N3 0.0233(8) 0.0198(8) 0.0226(8) -0.0007(7) 0.0065(7) 0.0002(7)
N4 0.0214(8) 0.0214(8) 0.0241(9) -0.0005(7) 0.0041(7) -0.0006(7)
C1 0.0163(9) 0.0225(10) 0.0186(9) -0.0006(7) 0.0008(7) 0.0008(7)
C2 0.0306(11) 0.0196(10) 0.0328(12) 0.0021(8) 0.0077(9) 0.0005(8)
C3 0.0333(12) 0.0188(10) 0.0310(11) -0.0005(8) 0.0086(9) 0.0054(9)
C4 0.0271(11) 0.0266(11) 0.0341(12) 0.0040(9) 0.0151(9) 0.0052(9)
C5 0.0487(15) 0.0572(17) 0.0338(13) 0.0103(12) 0.0210(12) 0.0192(13)
C6 0.0293(12) 0.0315(12) 0.0681(18) 0.0089(12) 0.0235(12) 0.0003(10)
C7 0.0275(11) 0.0278(11) 0.0303(11) 0.0018(9) 0.0138(9) 0.0043(9)
C8 0.0271(12) 0.0533(15) 0.0399(14) -0.0006(11) 0.0139(10) -0.0012(11)
C9 0.0379(13) 0.0393(13) 0.0277(12) 0.0048(10) 0.0142(10) 0.0100(10)
C11 0.0272(11) 0.0388(13) 0.0420(13) -0.0113(10) 0.0115(10) -0.0154(10)
C12 0.0227(11) 0.0388(13) 0.0396(13) -0.0115(10) -0.0072(10) -0.0019(10)
C13 0.0382(13) 0.0392(13) 0.0237(11) -0.0085(9) 0.0008(10) -0.0103(11)
C14 0.0303(12) 0.0324(12) 0.0341(12) -0.0165(10) 0.0076(10) -0.0064(10)
C15 0.0377(13) 0.0207(10) 0.0401(13) -0.0059(9) 0.0067(10) -0.0102(9)
C21 0.0196(10) 0.0226(10) 0.0204(10) 0.0002(8) 0.0009(8) 0.0012(8)
C22 0.0244(10) 0.0256(10) 0.0206(10) 0.0002(8) 0.0036(8) 0.0032(8)
C23 0.0290(12) 0.0659(18) 0.0350(13) 0.0024(12) 0.0005(10) 0.0111(12)
C24 0.0420(14) 0.0306(12) 0.0574(16) 0.0113(11) 0.0265(13) 0.0109(11)
C25 0.0320(12) 0.0311(11) 0.0287(11) 0.0019(9) 0.0119(9) 0.0050(9)
C31 0.0194(9) 0.0193(9) 0.0226(10) 0.0012(7) 0.0063(8) -0.0039(7)
C32 0.0265(11) 0.0221(10) 0.0319(11) -0.0020(8) 0.0110(9) 0.0010(8)
C33 0.0237(10) 0.0229(10) 0.0347(12) 0.0020(9) 0.0079(9) 0.0031(8)
C34 0.0301(11) 0.0280(11) 0.0217(10) -0.0008(8) 0.0047(9) 0.0025(9)
C35 0.0498(15) 0.0556(16) 0.0279(12) 0.0066(11) 0.0153(11) 0.0037(13)
C36 0.0425(14) 0.0409(14) 0.0331(13) -0.0077(10) -0.0015(11) -0.0063(11)
C37 0.0258(11) 0.0282(11) 0.0238(10) -0.0023(8) 0.0018(9) -0.0009(9)
C38 0.0513(15) 0.0433(14) 0.0279(12) 0.0036(10) 0.0055(11) -0.0080(12)
C39 0.0285(12) 0.0353(12) 0.0357(12) -0.0040(10) 0.0011(10) -0.0021(10)
C41 0.0418(13) 0.0165(10) 0.0363(12) -0.0011(9) 0.0131(10) 0.0000(9)
C42 0.0369(13) 0.0213(10) 0.0366(13) -0.0009(9) 0.0021(10) -0.0088(9)
C43 0.0330(12) 0.0253(11) 0.0559(15) 0.0049(10) 0.0192(11) -0.0053(9)
C44 0.0580(16) 0.0231(11) 0.0330(12) 0.0024(9) 0.0202(12) -0.0073(11)
C45 0.0420(13) 0.0207(10) 0.0329(12) 0.0072(9) 0.0034(10) -0.0018(9)
C51 0.0238(10) 0.0233(10) 0.0298(11) -0.0029(8) 0.0099(9) -0.0020(8)
C52 0.0280(11) 0.0305(11) 0.0281(11) 0.0019(9) 0.0119(9) -0.0013(9)
C53 0.0408(15) 0.0476(16) 0.0639(18) -0.0135(13) 0.0115(14) 0.0142(12)
C54 0.0325(13) 0.0682(19) 0.0535(17) -0.0191(14) 0.0194(12) -0.0106(13)
C55 0.0436(15) 0.0561(17) 0.0347(14) 0.0004(12) 0.0000(12) 0.0006(13)

loop_
_atom_type_symbol
_atom_type_description
_atom_type_scat_dispersion_real
_atom_type_scat_dispersion_imag
_atom_type_scat_source
C C 0.0033 0.0016 'International Tables Vol C Tables 4.2.6.8 and 6.1.1.4'
H H 0.0000 0.0000 'International Tables Vol C Tables 4.2.6.8 and 6.1.1.4'
N N 0.0061 0.0033 'International Tables Vol C Tables 4.2.6.8 and 6.1.1.4'
Si Si 0.0817 0.0704 'International Tables Vol C Tables 4.2.6.8 and 6.1.1.4'
Co Co 0.3494 0.9721 'International Tables Vol C Tables 4.2.6.8 and 6.1.1.4'

loop_
_geom_angle_atom_site_label_1
_geom_angle_atom_site_label_2
_geom_angle_atom_site_label_3
_geom_angle
_geom_angle_site_symmetry_1
_geom_angle_site_symmetry_3
_geom_angle_publ_flag
C1 Co1 C22 93.62(8) . . ?
C1 Co1 C21 90.21(8) . . ?
C22 Co1 C21 41.99(8) . . ?
C1 Co1 C12 95.04(9) . . ?
C22 Co1 C12 146.32(10) . . ?
C21 Co1 C12 169.33(9) . . ?
C1 Co1 C15 159.59(9) . . ?
C22 Co1 C15 98.18(9) . . ?
C21 Co1 C15 109.67(9) . . ?
C12 Co1 C15 66.15(10) . . ?
C1 Co1 C11 120.42(9) . . ?
C22 Co1 C11 109.63(9) . . ?
C21 Co1 C11 142.47(9) . . ?
C12 Co1 C11 39.45(10) . . ?
C15 Co1 C11 39.58(9) . . ?
C1 Co1 C14 141.31(9) . . ?
C22 Co1 C14 121.24(9) . . ?
C21 Co1 C14 104.35(8) . . ?
C12 Co1 C14 65.97(9) . . ?
C15 Co1 C14 39.40(9) . . ?
C11 Co1 C14 66.22(9) . . ?
C1 Co1 C13 105.35(9) . . ?
C22 Co1 C13 159.92(9) . . ?
C21 Co1 C13 129.60(9) . . ?
C12 Co1 C13 39.90(9) . . ?
C15 Co1 C13 65.83(9) . . ?
C11 Co1 C13 66.42(9) . . ?
C14 Co1 C13 38.69(9) . . ?
C31 Co2 C52 93.57(9) . . ?
C31 Co2 C51 92.49(8) . . ?
C52 Co2 C51 41.92(8) . . ?
C31 Co2 C43 92.52(9) . . ?
C52 Co2 C43 150.11(10) . . ?
C51 Co2 C43 166.36(9) . . ?
C31 Co2 C41 154.50(9) . . ?
C52 Co2 C41 98.64(9) . . ?
C51 Co2 C41 111.51(9) . . ?
C43 Co2 C41 66.15(9) . . ?
C31 Co2 C42 115.23(9) . . ?
C52 Co2 C42 112.57(9) . . ?
C51 Co2 C42 145.62(9) . . ?
C43 Co2 C42 39.58(9) . . ?
C41 Co2 C42 39.29(9) . . ?
C31 Co2 C45 144.84(9) . . ?
C52 Co2 C45 119.14(9) . . ?
C51 Co2 C45 103.26(9) . . ?
C43 Co2 C45 66.01(10) . . ?
C41 Co2 C45 39.39(9) . . ?
C42 Co2 C45 66.00(9) . . ?
C31 Co2 C44 107.13(9) . . ?
C52 Co2 C44 157.60(10) . . ?
C51 Co2 C44 126.37(9) . . ?
C43 Co2 C44 40.00(10) . . ?
C41 Co2 C44 65.98(9) . . ?
C42 Co2 C44 66.53(9) . . ?
C45 Co2 C44 38.82(9) . . ?
C21 Si1 C25 110.41(9) . . ?
C21 Si1 C24 115.24(10) . . ?
C25 Si1 C24 110.21(11) . . ?
C21 Si1 C23 108.34(11) . . ?
C25 Si1 C23 107.02(11) . . ?
C24 Si1 C23 105.16(13) . . ?
C51 Si2 C54 107.45(12) . . ?
C51 Si2 C55 110.75(11) . . ?
C54 Si2 C55 108.28(13) . . ?
C51 Si2 C53 114.01(11) . . ?
C54 Si2 C53 106.03(13) . . ?
C55 Si2 C53 110.03(13) . . ?
C1 N1 C2 111.59(17) . . ?
C1 N1 C4 124.14(17) . . ?
C2 N1 C4 124.14(17) . . ?
C1 N2 C3 111.63(17) . . ?
C1 N2 C7 124.42(17) . . ?
C3 N2 C7 123.89(17) . . ?
C31 N3 C32 111.20(16) . . ?
C31 N3 C34 124.48(16) . . ?
C32 N3 C34 124.32(17) . . ?
C31 N4 C33 111.09(17) . . ?
C31 N4 C37 124.13(17) . . ?
C33 N4 C37 124.75(17) . . ?
N2 C1 N1 103.05(16) . . ?
N2 C1 Co1 129.13(14) . . ?
N1 C1 Co1 127.80(14) . . ?
C3 C2 N1 106.86(18) . . ?
C3 C2 H2A 126.6 . . ?
N1 C2 H2A 126.6 . . ?
C2 C3 N2 106.87(18) . . ?
C2 C3 H3A 126.6 . . ?
N2 C3 H3A 126.6 . . ?
N1 C4 C5 109.78(17) . . ?
N1 C4 C6 110.86(19) . . ?
C5 C4 C6 111.9(2) . . ?
N1 C4 H4A 108.1 . . ?
C5 C4 H4A 108.1 . . ?
C6 C4 H4A 108.1 . . ?
C4 C5 H5A 109.5 . . ?
C4 C5 H5B 109.5 . . ?
H5A C5 H5B 109.5 . . ?
C4 C5 H5C 109.5 . . ?
H5A C5 H5C 109.5 . . ?
H5B C5 H5C 109.5 . . ?
C4 C6 H6A 109.5 . . ?
C4 C6 H6B 109.5 . . ?
H6A C6 H6B 109.5 . . ?
C4 C6 H6C 109.5 . . ?
H6A C6 H6C 109.5 . . ?
H6B C6 H6C 109.5 . . ?
N2 C7 C9 110.78(18) . . ?
N2 C7 C8 110.24(17) . . ?
C9 C7 C8 111.41(18) . . ?
N2 C7 H7A 108.1 . . ?
C9 C7 H7A 108.1 . . ?
C8 C7 H7A 108.1 . . ?
C7 C8 H8A 109.5 . . ?
C7 C8 H8B 109.5 . . ?
H8A C8 H8B 109.5 . . ?
C7 C8 H8C 109.5 . . ?
H8A C8 H8C 109.5 . . ?
H8B C8 H8C 109.5 . . ?
C7 C9 H9A 109.5 . . ?
C7 C9 H9B 109.5 . . ?
H9A C9 H9B 109.5 . . ?
C7 C9 H9C 109.5 . . ?
H9A C9 H9C 109.5 . . ?
H9B C9 H9C 109.5 . . ?
C12 C11 C15 106.9(2) . . ?
C12 C11 Co1 69.22(13) . . ?
C15 C11 Co1 69.71(12) . . ?
C12 C11 H11A 126.6 . . ?
C15 C11 H11A 126.6 . . ?
Co1 C11 H11A 126.6 . . ?
C11 C12 C13 108.9(2) . . ?
C11 C12 Co1 71.33(13) . . ?
C13 C12 Co1 71.62(13) . . ?
C11 C12 H12A 125.5 . . ?
C13 C12 H12A 125.5 . . ?
Co1 C12 H12A 125.5 . . ?
C14 C13 C12 107.2(2) . . ?
C14 C13 Co1 70.46(12) . . ?
C12 C13 Co1 68.48(12) . . ?
C14 C13 H13A 126.4 . . ?
C12 C13 H13A 126.4 . . ?
Co1 C13 H13A 126.4 . . ?
C13 C14 C15 108.5(2) . . ?
C13 C14 Co1 70.85(13) . . ?
C15 C14 Co1 69.45(12) . . ?
C13 C14 H14A 125.8 . . ?
C15 C14 H14A 125.8 . . ?
Co1 C14 H14A 125.8 . . ?
C14 C15 C11 108.5(2) . . ?
C14 C15 Co1 71.14(12) . . ?
C11 C15 Co1 70.71(12) . . ?
C14 C15 H15A 125.7 . . ?
C11 C15 H15A 125.7 . . ?
Co1 C15 H15A 125.7 . . ?
C22 C21 Si1 126.58(15) . . ?
C22 C21 Co1 67.48(11) . . ?
Si1 C21 Co1 123.32(10) . . ?
C22 C21 H21A 110.9 . . ?
Si1 C21 H21A 110.9 . . ?
Co1 C21 H21A 110.9 . . ?
C21 C22 Co1 70.53(11) . . ?
C21 C22 H22A 116.6 . . ?
Co1 C22 H22A 116.6 . . ?
C21 C22 H22B 116.6 . . ?
Co1 C22 H22B 116.6 . . ?
H22A C22 H22B 113.6 . . ?
Si1 C23 H23A 109.5 . . ?
Si1 C23 H23B 109.5 . . ?
H23A C23 H23B 109.5 . . ?
Si1 C23 H23C 109.5 . . ?
H23A C23 H23C 109.5 . . ?
H23B C23 H23C 109.5 . . ?
Si1 C24 H24A 109.5 . . ?
Si1 C24 H24B 109.5 . . ?
H24A C24 H24B 109.5 . . ?
Si1 C24 H24C 109.5 . . ?
H24A C24 H24C 109.5 . . ?
H24B C24 H24C 109.5 . . ?
Si1 C25 H25A 109.5 . . ?
Si1 C25 H25B 109.5 . . ?
H25A C25 H25B 109.5 . . ?
Si1 C25 H25C 109.5 . . ?
H25A C25 H25C 109.5 . . ?
H25B C25 H25C 109.5 . . ?
N3 C31 N4 103.68(16) . . ?
N3 C31 Co2 128.56(14) . . ?
N4 C31 Co2 127.61(14) . . ?
C33 C32 N3 106.97(18) . . ?
C33 C32 H32A 126.5 . . ?
N3 C32 H32A 126.5 . . ?
C32 C33 N4 107.05(18) . . ?
C32 C33 H33A 126.5 . . ?
N4 C33 H33A 126.5 . . ?
N3 C34 C35 110.53(18) . . ?
N3 C34 C36 110.77(17) . . ?
C35 C34 C36 111.96(19) . . ?
N3 C34 H34A 107.8 . . ?
C35 C34 H34A 107.8 . . ?
C36 C34 H34A 107.8 . . ?
C34 C35 H35A 109.5 . . ?
C34 C35 H35B 109.5 . . ?
H35A C35 H35B 109.5 . . ?
C34 C35 H35C 109.5 . . ?
H35A C35 H35C 109.5 . . ?
H35B C35 H35C 109.5 . . ?
C34 C36 H36A 109.5 . . ?
C34 C36 H36B 109.5 . . ?
H36A C36 H36B 109.5 . . ?
C34 C36 H36C 109.5 . . ?
H36A C36 H36C 109.5 . . ?
H36B C36 H36C 109.5 . . ?
N4 C37 C38 110.81(18) . . ?
N4 C37 C39 110.38(17) . . ?
C38 C37 C39 111.96(19) . . ?
N4 C37 H37A 107.8 . . ?
C38 C37 H37A 107.8 . . ?
C39 C37 H37A 107.8 . . ?
C37 C38 H38A 109.5 . . ?
C37 C38 H38B 109.5 . . ?
H38A C38 H38B 109.5 . . ?
C37 C38 H38C 109.5 . . ?
H38A C38 H38C 109.5 . . ?
H38B C38 H38C 109.5 . . ?
C37 C39 H39A 109.5 . . ?
C37 C39 H39B 109.5 . . ?
H39A C39 H39B 109.5 . . ?
C37 C39 H39C 109.5 . . ?
H39A C39 H39C 109.5 . . ?
H39B C39 H39C 109.5 . . ?
C42 C41 C45 108.5(2) . . ?
C42 C41 Co2 70.61(12) . . ?
C45 C41 Co2 71.12(12) . . ?
C42 C41 H41A 125.7 . . ?
C45 C41 H41A 125.7 . . ?
Co2 C41 H41A 125.7 . . ?
C41 C42 C43 107.2(2) . . ?
C41 C42 Co2 70.10(12) . . ?
C43 C42 Co2 68.87(13) . . ?
C41 C42 H42A 126.4 . . ?
C43 C42 H42A 126.4 . . ?
Co2 C42 H42A 126.4 . . ?
C42 C43 C44 109.0(2) . . ?
C42 C43 Co2 71.55(13) . . ?
C44 C43 Co2 72.01(13) . . ?
C42 C43 H43A 125.4 . . ?
C44 C43 H43A 125.4 . . ?
Co2 C43 H43A 125.4 . . ?
C45 C44 C43 106.7(2) . . ?
C45 C44 Co2 70.45(13) . . ?
C43 C44 Co2 67.99(12) . . ?
C45 C44 H44A 126.7 . . ?
C43 C44 H44A 126.7 . . ?
Co2 C44 H44A 126.7 . . ?
C44 C45 C41 108.5(2) . . ?
C44 C45 Co2 70.74(13) . . ?
C41 C45 Co2 69.49(12) . . ?
C44 C45 H45A 125.7 . . ?
C41 C45 H45A 125.7 . . ?
Co2 C45 H45A 125.7 . . ?
C52 C51 Si2 124.26(16) . . ?
C52 C51 Co2 68.06(11) . . ?
Si2 C51 Co2 123.07(11) . . ?
C52 C51 H51A 111.6 . . ?
Si2 C51 H51A 111.6 . . ?
Co2 C51 H51A 111.6 . . ?
C51 C52 Co2 70.02(12) . . ?
C51 C52 H52A 116.6 . . ?
Co2 C52 H52A 116.6 . . ?
C51 C52 H52B 116.6 . . ?
Co2 C52 H52B 116.6 . . ?
H52A C52 H52B 113.6 . . ?
Si2 C53 H53A 109.5 . . ?
Si2 C53 H53B 109.5 . . ?
H53A C53 H53B 109.5 . . ?
Si2 C53 H53C 109.5 . . ?
H53A C53 H53C 109.5 . . ?
H53B C53 H53C 109.5 . . ?
Si2 C54 H54A 109.5 . . ?
Si2 C54 H54B 109.5 . . ?
H54A C54 H54B 109.5 . . ?
Si2 C54 H54C 109.5 . . ?
H54A C54 H54C 109.5 . . ?
H54B C54 H54C 109.5 . . ?
Si2 C55 H55A 109.5 . . ?
Si2 C55 H55B 109.5 . . ?
H55A C55 H55B 109.5 . . ?
Si2 C55 H55C 109.5 . . ?
H55A C55 H55C 109.5 . . ?
H55B C55 H55C 109.5 . . ?

loop_
_geom_bond_atom_site_label_1
_geom_bond_atom_site_label_2
_geom_bond_distance
_geom_bond_site_symmetry_2
_geom_bond_publ_flag
Co1 C1 1.892(2) . ?
Co1 C22 1.980(2) . ?
Co1 C21 2.0204(19) . ?
Co1 C12 2.068(2) . ?
Co1 C15 2.082(2) . ?
Co1 C11 2.096(2) . ?
Co1 C14 2.105(2) . ?
Co1 C13 2.110(2) . ?
Co2 C31 1.893(2) . ?
Co2 C52 1.985(2) . ?
Co2 C51 2.012(2) . ?
Co2 C43 2.060(2) . ?
Co2 C41 2.088(2) . ?
Co2 C42 2.095(2) . ?
Co2 C45 2.109(2) . ?
Co2 C44 2.113(2) . ?
Si1 C21 1.847(2) . ?
Si1 C25 1.870(2) . ?
Si1 C24 1.872(2) . ?
Si1 C23 1.873(2) . ?
Si2 C51 1.841(2) . ?
Si2 C54 1.871(3) . ?
Si2 C55 1.876(3) . ?
Si2 C53 1.880(3) . ?
N1 C1 1.367(2) . ?
N1 C2 1.380(3) . ?
N1 C4 1.469(3) . ?
N2 C1 1.362(2) . ?
N2 C3 1.383(3) . ?
N2 C7 1.472(3) . ?
N3 C31 1.361(2) . ?
N3 C32 1.384(3) . ?
N3 C34 1.470(3) . ?
N4 C31 1.363(2) . ?
N4 C33 1.384(3) . ?
N4 C37 1.474(3) . ?
C2 C3 1.336(3) . ?
C2 H2A 0.9500 . ?
C3 H3A 0.9500 . ?
C4 C5 1.517(3) . ?
C4 C6 1.519(3) . ?
C4 H4A 1.0000 . ?
C5 H5A 0.9800 . ?
C5 H5B 0.9800 . ?
C5 H5C 0.9800 . ?
C6 H6A 0.9800 . ?
C6 H6B 0.9800 . ?
C6 H6C 0.9800 . ?
C7 C9 1.514(3) . ?
C7 C8 1.522(3) . ?
C7 H7A 1.0000 . ?
C8 H8A 0.9800 . ?
C8 H8B 0.9800 . ?
C8 H8C 0.9800 . ?
C9 H9A 0.9800 . ?
C9 H9B 0.9800 . ?
C9 H9C 0.9800 . ?
C11 C12 1.406(4) . ?
C11 C15 1.415(3) . ?
C11 H11A 1.0000 . ?
C12 C13 1.426(3) . ?
C12 H12A 1.0000 . ?
C13 C14 1.396(3) . ?
C13 H13A 1.0000 . ?
C14 C15 1.412(3) . ?
C14 H14A 1.0000 . ?
C15 H15A 1.0000 . ?
C21 C22 1.434(3) . ?
C21 H21A 1.0000 . ?
C22 H22A 0.9900 . ?
C22 H22B 0.9900 . ?
C23 H23A 0.9800 . ?
C23 H23B 0.9800 . ?
C23 H23C 0.9800 . ?
C24 H24A 0.9800 . ?
C24 H24B 0.9800 . ?
C24 H24C 0.9800 . ?
C25 H25A 0.9800 . ?
C25 H25B 0.9800 . ?
C25 H25C 0.9800 . ?
C32 C33 1.333(3) . ?
C32 H32A 0.9500 . ?
C33 H33A 0.9500 . ?
C34 C35 1.516(3) . ?
C34 C36 1.526(3) . ?
C34 H34A 1.0000 . ?
C35 H35A 0.9800 . ?
C35 H35B 0.9800 . ?
C35 H35C 0.9800 . ?
C36 H36A 0.9800 . ?
C36 H36B 0.9800 . ?
C36 H36C 0.9800 . ?
C37 C38 1.518(3) . ?
C37 C39 1.519(3) . ?
C37 H37A 1.0000 . ?
C38 H38A 0.9800 . ?
C38 H38B 0.9800 . ?
C38 H38C 0.9800 . ?
C39 H39A 0.9800 . ?
C39 H39B 0.9800 . ?
C39 H39C 0.9800 . ?
C41 C42 1.406(3) . ?
C41 C45 1.415(3) . ?
C41 H41A 1.0000 . ?
C42 C43 1.407(3) . ?
C42 H42A 1.0000 . ?
C43 C44 1.428(3) . ?
C43 H43A 1.0000 . ?
C44 C45 1.403(3) . ?
C44 H44A 1.0000 . ?
C45 H45A 1.0000 . ?
C51 C52 1.430(3) . ?
C51 H51A 1.0000 . ?
C52 H52A 0.9900 . ?
C52 H52B 0.9900 . ?
C53 H53A 0.9800 . ?
C53 H53B 0.9800 . ?
C53 H53C 0.9800 . ?
C54 H54A 0.9800 . ?
C54 H54B 0.9800 . ?
C54 H54C 0.9800 . ?
C55 H55A 0.9800 . ?
C55 H55B 0.9800 . ?
C55 H55C 0.9800 . ?
